data_4307922
loop_
_publ_author_name
'Mar'yana Lukachuk'
'Reinhard K. Kremer'
'Hansj\"urgen Mattausch'
'Arndt Simon'

_publ_section_title
;
New Layered Germanide Halides RE2GeX2 (RE = Y, Gd; X = Br, I)
;
_journal_name_full 'Inorganic Chemistry'
_journal_page_first 3231
_journal_page_last 3235
_journal_paper_doi 10.1021/ic062425d
_journal_volume 46
_journal_year 2007
_space_group_IT_number 166
_symmetry_cell_setting rhombohedral
_symmetry_space_group_name_Hall '-R 3 2"'
_symmetry_space_group_name_H-M 'R -3 m :H'
_cell_angle_alpha 90.00000
_cell_angle_beta 90.00000
_cell_angle_gamma 120.00000
_cell_length_a 4.213504(9)
_cell_length_b 4.213504(9)
_cell_length_c 31.47964100(15)
_cell_volume 484.0021(15)
_computing_structure_refinement FULLPROF
_diffrn_radiation_type X-ray
_pd_meas_2theta_range_inc 0.010000
_pd_meas_2theta_range_max 59.99000
_pd_meas_2theta_range_min 2.00000
_pd_meas_number_of_points 5800
_pd_proc_2theta_range_inc 0.010000
_pd_proc_2theta_range_max 60.0048
_pd_proc_2theta_range_min 2.0148
_pd_proc_ls_prof_R_factor 1.7881
_pd_proc_ls_prof_wR_expected 1.5541
_pd_proc_ls_prof_wR_factor 2.4154
_pd_proc_wavelength 0.709300
_refine_ls_number_parameters 17
_refine_ls_number_reflns 265
_refine_ls_number_restraints 0
_refine_ls_R_I_factor 10.6406
_cod_data_source_file ic062425d_si_y2gei2.cif
_cod_data_source_block Y2I2Ge
_cod_depositor_comments
;
The following automatic conversions were performed:
'_symmetry_cell_setting' value 'Rhombohedral' changed to 'rhombohedral'
according to '/home/saulius/struct/CIF-dictionaries/cif_core.dic'
dictionary named 'cif_core.dic' version 2.4.1 from 2010-06-29.

Automatic conversion script
Id: cif_fix_enum 1527 2010-12-29 10:47:43Z saulius 
;
_cod_original_cell_volume 484.00(5)
_cod_original_sg_symbol_H-M 'R -3 m'
_cod_database_code 4307922
_pd_proc_ls_prof_cr_factor 30.0822
_pd_proc_ls_prof_cwr_factor 17.7086
_pd_proc_ls_prof_cwr_expected 11.3936
_pd_proc_ls_prof_chi2 2.4157
_pd_proc_ls_prof_echi2 2.4157

loop_
_symmetry_equiv_pos_as_xyz
x,y,z
-y,x-y,z
-x+y,-x,z
-y,-x,z
-x+y,y,z
x,x-y,z
-x,-y,-z
y,-x+y,-z
x-y,x,-z
y,x,-z
x-y,-y,-z
-x,-x+y,-z
x+2/3,y+1/3,z+1/3
-y+2/3,x-y+1/3,z+1/3
-x+y+2/3,-x+1/3,z+1/3
-y+2/3,-x+1/3,z+1/3
-x+y+2/3,y+1/3,z+1/3
x+2/3,x-y+1/3,z+1/3
-x+2/3,-y+1/3,-z+1/3
y+2/3,-x+y+1/3,-z+1/3
x-y+2/3,x+1/3,-z+1/3
y+2/3,x+1/3,-z+1/3
x-y+2/3,-y+1/3,-z+1/3
-x+2/3,-x+y+1/3,-z+1/3
x+1/3,y+2/3,z+2/3
-y+1/3,x-y+2/3,z+2/3
-x+y+1/3,-x+2/3,z+2/3
-y+1/3,-x+2/3,z+2/3
-x+y+1/3,y+2/3,z+2/3
x+1/3,x-y+2/3,z+2/3
-x+1/3,-y+2/3,-z+2/3
y+1/3,-x+y+2/3,-z+2/3
x-y+1/3,x+2/3,-z+2/3
y+1/3,x+2/3,-z+2/3
x-y+1/3,-y+2/3,-z+2/3
-x+1/3,-x+y+2/3,-z+2/3

loop_
_atom_site_label
_atom_site_fract_x
_atom_site_fract_y
_atom_site_fract_z
_atom_site_U_iso_or_equiv
_atom_site_occupancy
_atom_site_adp_type
_atom_site_type_symbol
Y 0.33333 0.66667 0.04987(10) 0.0212(8) 1.00000 Uiso Y
I 0.66667 0.33333 0.11287(6) 0.0249(6) 1.00000 Uiso I
Ge 0.00000 0.00000 0.00000 0.0206(13) 0.99976 Uiso Ge

loop_
_atom_type_symbol
_atom_type_scat_Cromer_Mann_a1
_atom_type_scat_Cromer_Mann_b1
_atom_type_scat_Cromer_Mann_a2
_atom_type_scat_Cromer_Mann_b2
_atom_type_scat_Cromer_Mann_a3
_atom_type_scat_Cromer_Mann_b3
_atom_type_scat_Cromer_Mann_a4
_atom_type_scat_Cromer_Mann_b4
_atom_type_scat_Cromer_Mann_c
_atom_type_scat_dispersion_real
_atom_type_scat_dispersion_imag
_atom_type_scat_source
y 17.77600 1.40290 10.29460 12.80060 5.72629 0.12560 3.26588 104.35400 1.91213 -2.95100 3.54200 International_Tables_for_Crystallography_Vol.C(1991)_Tables_6.1.1.4_and_6.1.1.5
i 20.14720 4.34700 18.99490 0.38140 7.51380 27.76600 2.27350 66.87760 4.07120 -0.72600 1.81200 International_Tables_for_Crystallography_Vol.C(1991)_Tables_6.1.1.4_and_6.1.1.5
ge 16.08160 2.85090 6.37470 0.25160 3.70680 11.44680 3.68300 54.76250 2.13130 0.08100 1.80100 International_Tables_for_Crystallography_Vol.C(1991)_Tables_6.1.1.4_and_6.1.1.5
